data_7047239
loop_
_publ_author_name
'Yu, Tan-Lai'
'Wu, Guo-Xing'
'Xue, Mei'
'Wang, Zhong-Hui'
'Fu, Yun-Long'

_publ_section_title
;
 Five monocyclic pyridinium derivative based halo-argentate/cuprate
 hybrids or iodide salts: influence of composition on photochromic
 behaviors.
;
_journal_issue 35
_journal_name_full 'Dalton transactions (Cambridge, England : 2003)'
_journal_page_first 12172
_journal_page_last 12180
_journal_paper_doi 10.1039/c8dt02574f
_journal_volume 47
_journal_year 2018
_chemical_formula_moiety C6H7NO2,Ag4I5
_chemical_formula_sum 'C6 H6 Ag4 I5 N O2'
_chemical_formula_weight 1190.10
_space_group_IT_number 14
_space_group_name_Hall '-P 2yn'
_space_group_name_H-M_alt 'P 1 21/n 1'
_symmetry_cell_setting monoclinic
_symmetry_space_group_name_Hall '-P 2yn'
_symmetry_space_group_name_H-M 'P 1 21/n 1'
_atom_sites_solution_hydrogens geom
_atom_sites_solution_primary direct
_atom_sites_solution_secondary difmap
_audit_creation_method SHELXL-97
_audit_update_record
;
2018-01-04 deposited with the CCDC.
2018-08-06 downloaded from the CCDC.
;
_cell_angle_alpha 90.00
_cell_angle_beta 94.033(5)
_cell_angle_gamma 90.00
_cell_formula_units_Z 4
_cell_length_a 10.8956(6)
_cell_length_b 7.8377(3)
_cell_length_c 22.4994(12)
_cell_measurement_reflns_used 2560
_cell_measurement_temperature 293(2)
_cell_measurement_theta_max 29.2190
_cell_measurement_theta_min 2.7340
_cell_volume 1916.61(16)
_computing_cell_refinement
;
CrysAlisPro, Agilent Technologies,
Version 1.171.37.35 (release 13-08-2014 CrysAlis171 .NET)
(compiled Aug 13 2014,18:06:01)
;
_computing_data_collection
;
CrysAlisPro, Agilent Technologies,
Version 1.171.37.35 (release 13-08-2014 CrysAlis171 .NET)
(compiled Aug 13 2014,18:06:01)
;
_computing_data_reduction
;
CrysAlisPro, Agilent Technologies,
Version 1.171.37.35 (release 13-08-2014 CrysAlis171 .NET)
(compiled Aug 13 2014,18:06:01)
;
_computing_structure_refinement 'SHELXL-97 (Sheldrick, 1997)'
_computing_structure_solution 'SHELXS-97 (Sheldrick, 1990)'
_diffrn_ambient_temperature 293(2)
_diffrn_detector_area_resol_mean 16.0710
_diffrn_measured_fraction_theta_full 0.999
_diffrn_measured_fraction_theta_max 0.999
_diffrn_measurement_device_type 'Xcalibur, Eos, Gemini'
_diffrn_measurement_method '\w scans'
_diffrn_radiation_monochromator graphite
_diffrn_radiation_source 'fine-focus sealed tube'
_diffrn_radiation_type MoK\a
_diffrn_radiation_wavelength 0.71073
_diffrn_reflns_av_R_equivalents 0.0246
_diffrn_reflns_av_sigmaI/netI 0.0358
_diffrn_reflns_limit_h_max 13
_diffrn_reflns_limit_h_min -13
_diffrn_reflns_limit_k_max 9
_diffrn_reflns_limit_k_min -9
_diffrn_reflns_limit_l_max 18
_diffrn_reflns_limit_l_min -27
_diffrn_reflns_number 8793
_diffrn_reflns_theta_full 26.00
_diffrn_reflns_theta_max 26.00
_diffrn_reflns_theta_min 2.75
_exptl_absorpt_coefficient_mu 12.073
_exptl_absorpt_correction_T_max 0.3502
_exptl_absorpt_correction_T_min 0.2199
_exptl_absorpt_correction_type multi-scan
_exptl_absorpt_process_details
;
CrysAlisPro, Agilent Technologies,
Version 1.171.37.35 (release 13-08-2014 CrysAlis171 .NET)
(compiled Aug 13 2014,18:06:01)
Empirical absorption correction using spherical harmonics,
 implemented in SCALE3 ABSPACK scaling algorithm.
;
_exptl_crystal_colour orange
_exptl_crystal_density_diffrn 4.124
_exptl_crystal_density_method 'not measured'
_exptl_crystal_description block
_exptl_crystal_F_000 2072
_exptl_crystal_size_max 0.18
_exptl_crystal_size_mid 0.15
_exptl_crystal_size_min 0.11
_refine_diff_density_max 1.411
_refine_diff_density_min -1.271
_refine_diff_density_rms 0.171
_refine_ls_extinction_coef 0.00088(4)
_refine_ls_extinction_expression Fc^*^=kFc[1+0.001xFc^2^\l^3^/sin(2\q)]^-1/4^
_refine_ls_extinction_method SHELXL
_refine_ls_goodness_of_fit_ref 1.060
_refine_ls_hydrogen_treatment mixed
_refine_ls_matrix_type full
_refine_ls_number_parameters 168
_refine_ls_number_reflns 3770
_refine_ls_number_restraints 1
_refine_ls_restrained_S_all 1.059
_refine_ls_R_factor_all 0.0624
_refine_ls_R_factor_gt 0.0425
_refine_ls_shift/su_max 0.007
_refine_ls_shift/su_mean 0.000
_refine_ls_structure_factor_coef Fsqd
_refine_ls_weighting_details 'calc w=1/[\s^2^(Fo^2^)+(0.0307P)^2^+7.1664P] where P=(Fo^2^+2Fc^2^)/3'
_refine_ls_weighting_scheme calc
_refine_ls_wR_factor_gt 0.0881
_refine_ls_wR_factor_ref 0.0987
_reflns_number_gt 2807
_reflns_number_total 3770
_reflns_threshold_expression >2sigma(I)
_cod_data_source_file c8dt02574f2.cif
_cod_data_source_block yu
_cod_depositor_comments 'Adding full bibliography for 7047239--7047243.cif.'
_cod_original_sg_symbol_H-M P2(1)/n
_cod_database_code 7047239

loop_
_symmetry_equiv_pos_as_xyz
'x, y, z'
'-x+1/2, y+1/2, -z+1/2'
'-x, -y, -z'
'x-1/2, -y-1/2, z-1/2'

loop_
_atom_site_label
_atom_site_type_symbol
_atom_site_fract_x
_atom_site_fract_y
_atom_site_fract_z
_atom_site_U_iso_or_equiv
_atom_site_adp_type
_atom_site_occupancy
_atom_site_symmetry_multiplicity
_atom_site_calc_flag
_atom_site_refinement_flags
N1 N 0.9431(8) 0.5041(14) 0.7959(5) 0.068(3) Uani 1 1 d D
Ag1 Ag 0.35869(8) 0.36205(12) 0.79900(4) 0.0725(3) Uani 1 1 d .
Ag2 Ag 0.41858(9) 0.32689(12) 1.00860(4) 0.0740(3) Uani 1 1 d .
Ag3 Ag 0.40007(8) 0.83485(11) 0.89522(4) 0.0708(3) Uani 1 1 d .
Ag4 Ag 0.42472(9) 0.81765(12) 1.10441(4) 0.0750(3) Uani 1 1 d .
I1 I 0.25710(6) 0.68778(8) 0.80098(3) 0.0566(2) Uani 1 1 d .
I2 I 0.30483(5) 0.17369(8) 0.90392(3) 0.04875(18) Uani 1 1 d .
I3 I 0.31524(6) 0.66292(8) 0.99976(3) 0.04947(18) Uani 1 1 d .
I4 I 0.34138(6) 0.15911(8) 1.11074(3) 0.05147(19) Uani 1 1 d .
I5 I 0.38378(5) 0.63466(8) 1.20850(3) 0.0517(2) Uani 1 1 d .
O2 O 1.0081(7) 0.2193(9) 0.9884(3) 0.067(2) Uani 1 1 d .
H2A H 1.0100 0.1421 1.0130 0.100 Uiso 1 1 calc R
O1 O 0.9823(6) 0.0017(9) 0.9249(3) 0.067(2) Uani 1 1 d .
C1 C 0.9449(10) 0.5632(15) 0.8511(6) 0.073(3) Uani 1 1 d .
H8 H 0.9357 0.6794 0.8578 0.088 Uiso 1 1 calc R
C2 C 0.9555(9) 0.3387(17) 0.7832(5) 0.069(3) Uani 1 1 d .
H7 H 0.9535 0.3013 0.7439 0.083 Uiso 1 1 calc R
C3 C 0.9714(9) 0.2260(13) 0.8293(5) 0.059(3) Uani 1 1 d .
H6 H 0.9806 0.1103 0.8217 0.071 Uiso 1 1 calc R
C4 C 0.9602(9) 0.4553(13) 0.8975(5) 0.062(3) Uani 1 1 d .
H9 H 0.9616 0.4958 0.9364 0.074 Uiso 1 1 calc R
C5 C 0.9737(8) 0.2835(13) 0.8865(4) 0.048(2) Uani 1 1 d .
C6 C 0.9899(8) 0.1575(12) 0.9368(4) 0.048(2) Uani 1 1 d .
H1 H 0.941(12) 0.579(13) 0.769(4) 0.13(6) Uiso 1 1 d D

loop_
_atom_site_aniso_label
_atom_site_aniso_U_11
_atom_site_aniso_U_22
_atom_site_aniso_U_33
_atom_site_aniso_U_23
_atom_site_aniso_U_13
_atom_site_aniso_U_12
N1 0.054(5) 0.076(7) 0.074(7) 0.037(7) 0.015(5) 0.005(5)
Ag1 0.0684(5) 0.0683(5) 0.0798(7) 0.0002(5) -0.0006(5) 0.0030(4)
Ag2 0.0810(6) 0.0728(6) 0.0674(6) 0.0091(5) -0.0003(5) 0.0033(5)
Ag3 0.0691(5) 0.0758(6) 0.0659(6) 0.0007(5) -0.0071(4) -0.0012(5)
Ag4 0.0836(6) 0.0750(6) 0.0665(6) -0.0018(5) 0.0053(5) -0.0006(5)
I1 0.0633(4) 0.0472(4) 0.0561(5) -0.0015(3) -0.0178(3) 0.0034(3)
I2 0.0481(3) 0.0483(3) 0.0493(4) 0.0011(3) -0.0003(3) 0.0027(3)
I3 0.0546(4) 0.0483(3) 0.0458(4) 0.0007(3) 0.0052(3) 0.0025(3)
I4 0.0536(4) 0.0537(4) 0.0472(4) -0.0018(3) 0.0047(3) 0.0040(3)
I5 0.0510(4) 0.0492(4) 0.0541(4) -0.0025(3) -0.0014(3) -0.0071(3)
O2 0.087(5) 0.072(5) 0.040(4) 0.013(4) 0.005(4) 0.016(4)
O1 0.085(5) 0.058(4) 0.058(5) 0.011(4) -0.002(4) -0.010(4)
C1 0.079(8) 0.057(7) 0.085(10) 0.012(7) 0.023(7) 0.015(6)
C2 0.060(6) 0.101(9) 0.044(7) 0.015(7) -0.008(5) -0.003(7)
C3 0.067(6) 0.060(6) 0.048(6) 0.004(6) -0.011(5) 0.009(5)
C4 0.073(7) 0.059(6) 0.054(7) 0.007(6) 0.011(5) 0.009(5)
C5 0.042(5) 0.067(6) 0.036(5) 0.002(5) 0.002(4) 0.005(5)
C6 0.046(5) 0.056(6) 0.043(6) 0.020(5) 0.006(4) 0.001(5)

loop_
_atom_type_symbol
_atom_type_description
_atom_type_scat_dispersion_real
_atom_type_scat_dispersion_imag
_atom_type_scat_source
C C 0.0033 0.0016 'International Tables Vol C Tables 4.2.6.8 and 6.1.1.4'
H H 0.0000 0.0000 'International Tables Vol C Tables 4.2.6.8 and 6.1.1.4'
N N 0.0061 0.0033 'International Tables Vol C Tables 4.2.6.8 and 6.1.1.4'
O O 0.0106 0.0060 'International Tables Vol C Tables 4.2.6.8 and 6.1.1.4'
Ag Ag -0.8971 1.1015 'International Tables Vol C Tables 4.2.6.8 and 6.1.1.4'
I I -0.4742 1.8119 'International Tables Vol C Tables 4.2.6.8 and 6.1.1.4'

loop_
_geom_angle_atom_site_label_1
_geom_angle_atom_site_label_2
_geom_angle_atom_site_label_3
_geom_angle
_geom_angle_site_symmetry_1
_geom_angle_site_symmetry_3
C1 N1 C2 122.9(10) . .
C1 N1 H1 115(10) . .
C2 N1 H1 121(10) . .
I1 Ag1 I5 112.99(4) . 3_667
I1 Ag1 I1 107.32(3) . 2_546
I5 Ag1 I1 110.12(4) 3_667 2_546
I1 Ag1 I2 110.66(4) . .
I5 Ag1 I2 108.32(3) 3_667 .
I1 Ag1 I2 107.28(3) 2_546 .
I4 Ag2 I2 109.82(4) . .
I4 Ag2 I3 110.25(4) . .
I2 Ag2 I3 100.61(3) . .
I4 Ag2 I3 114.75(3) . 3_667
I2 Ag2 I3 109.55(4) . 3_667
I3 Ag2 I3 110.94(3) . 3_667
I4 Ag2 Ag3 56.86(3) . 3_667
I2 Ag2 Ag3 128.63(4) . 3_667
I3 Ag2 Ag3 130.76(4) . 3_667
I3 Ag2 Ag3 57.90(3) 3_667 3_667
I4 Ag2 Ag2 132.47(5) . 3_667
I2 Ag2 Ag2 117.31(5) . 3_667
I3 Ag2 Ag2 56.26(3) . 3_667
I3 Ag2 Ag2 54.68(3) 3_667 3_667
Ag3 Ag2 Ag2 95.58(4) 3_667 3_667
I4 Ag2 Ag4 130.92(4) . 3_667
I2 Ag2 Ag4 56.39(3) . 3_667
I3 Ag2 Ag4 118.41(4) . 3_667
I3 Ag2 Ag4 53.15(3) 3_667 3_667
Ag3 Ag2 Ag4 93.30(4) 3_667 3_667
Ag2 Ag2 Ag4 83.21(4) 3_667 3_667
I1 Ag3 I4 118.38(4) . 3_667
I1 Ag3 I2 104.45(3) . 1_565
I4 Ag3 I2 110.76(3) 3_667 1_565
I1 Ag3 I3 103.31(3) . .
I4 Ag3 I3 114.76(3) 3_667 .
I2 Ag3 I3 103.68(3) 1_565 .
I1 Ag3 Ag2 131.03(4) . 3_667
I4 Ag3 Ag2 56.75(3) 3_667 3_667
I2 Ag3 Ag2 123.26(4) 1_565 3_667
I3 Ag3 Ag2 58.01(3) . 3_667
I1 Ag3 Ag4 129.04(4) . 3_677
I4 Ag3 Ag4 54.08(3) 3_667 3_677
I2 Ag3 Ag4 56.69(3) 1_565 3_677
I3 Ag3 Ag4 126.21(4) . 3_677
Ag2 Ag3 Ag4 89.74(3) 3_667 3_677
I5 Ag4 I4 111.73(4) . 1_565
I5 Ag4 I3 113.06(4) . .
I4 Ag4 I3 109.16(4) 1_565 .
I5 Ag4 I2 106.33(3) . 3_667
I4 Ag4 I2 107.75(3) 1_565 3_667
I3 Ag4 I2 108.60(3) . 3_667
I5 Ag4 Ag3 122.75(4) . 3_677
I4 Ag4 Ag3 54.00(3) 1_565 3_677
I3 Ag4 Ag3 124.07(4) . 3_677
I2 Ag4 Ag3 53.76(3) 3_667 3_677
I5 Ag4 Ag2 125.32(4) . 3_667
I4 Ag4 Ag2 122.59(4) 1_565 3_667
I3 Ag4 Ag2 55.50(3) . 3_667
I2 Ag4 Ag2 53.10(3) 3_667 3_667
Ag3 Ag4 Ag2 87.47(3) 3_677 3_667
Ag1 I1 Ag3 100.93(3) . .
Ag1 I1 Ag1 125.55(3) . 2_556
Ag3 I1 Ag1 126.47(4) . 2_556
Ag2 I2 Ag3 107.99(3) . 1_545
Ag2 I2 Ag1 111.09(3) . .
Ag3 I2 Ag1 108.89(3) 1_545 .
Ag2 I2 Ag4 70.50(3) . 3_667
Ag3 I2 Ag4 69.54(3) 1_545 3_667
Ag1 I2 Ag4 71.09(3) . 3_667
Ag4 I3 Ag2 101.25(3) . .
Ag4 I3 Ag3 109.47(3) . .
Ag2 I3 Ag3 109.59(3) . .
Ag4 I3 Ag2 71.35(3) . 3_667
Ag2 I3 Ag2 69.06(3) . 3_667
Ag3 I3 Ag2 64.09(3) . 3_667
Ag2 I4 Ag3 66.40(3) . 3_667
Ag2 I4 Ag4 106.49(3) . 1_545
Ag3 I4 Ag4 71.93(3) 3_667 1_545
Ag4 I5 Ag1 74.26(3) . 3_667
C6 O2 H2A 109.5 . .
N1 C1 C4 120.0(11) . .
N1 C1 H8 120.0 . .
C4 C1 H8 120.0 . .
N1 C2 C3 118.4(11) . .
N1 C2 H7 120.8 . .
C3 C2 H7 120.8 . .
C5 C3 C2 119.8(10) . .
C5 C3 H6 120.1 . .
C2 C3 H6 120.1 . .
C1 C4 C5 119.0(11) . .
C1 C4 H9 120.5 . .
C5 C4 H9 120.5 . .
C3 C5 C4 119.8(10) . .
C3 C5 C6 119.2(9) . .
C4 C5 C6 121.0(9) . .
O1 C6 O2 125.1(9) . .
O1 C6 C5 118.6(9) . .
O2 C6 C5 116.3(9) . .

loop_
_geom_bond_atom_site_label_1
_geom_bond_atom_site_label_2
_geom_bond_distance
_geom_bond_site_symmetry_2
N1 C1 1.325(15) .
N1 C2 1.336(14) .
N1 H1 0.85(2) .
Ag1 I1 2.7843(11) .
Ag1 I5 2.8230(11) 3_667
Ag1 I1 2.8492(11) 2_546
Ag1 I2 2.8795(12) .
Ag2 I4 2.8266(12) .
Ag2 I2 2.8484(12) .
Ag2 I3 2.8657(11) .
Ag2 I3 2.9205(11) 3_667
Ag2 Ag3 3.0972(14) 3_667
Ag2 Ag2 3.2799(19) 3_667
Ag2 Ag4 3.3576(15) 3_667
Ag3 I1 2.7905(11) .
Ag3 I4 2.8301(11) 3_667
Ag3 I2 2.8629(11) 1_565
Ag3 I3 2.9168(11) .
Ag3 Ag2 3.0972(14) 3_667
Ag3 Ag4 3.3257(13) 3_677
Ag4 I5 2.8085(12) .
Ag4 I4 2.8329(11) 1_565
Ag4 I3 2.8359(11) .
Ag4 I2 2.9665(11) 3_667
Ag4 Ag3 3.3257(13) 3_677
Ag4 Ag2 3.3576(15) 3_667
I1 Ag1 2.8492(11) 2_556
I2 Ag3 2.8629(11) 1_545
I2 Ag4 2.9665(11) 3_667
I3 Ag2 2.9205(11) 3_667
I4 Ag3 2.8301(11) 3_667
I4 Ag4 2.8329(11) 1_545
I5 Ag1 2.8230(11) 3_667
O2 C6 1.261(11) .
O2 H2A 0.8200 .
O1 C6 1.251(11) .
C1 C4 1.344(14) .
C1 H8 0.9300 .
C2 C3 1.364(14) .
C2 H7 0.9300 .
C3 C5 1.362(13) .
C3 H6 0.9300 .
C4 C5 1.378(13) .
C4 H9 0.9300 .
C5 C6 1.504(12) .

loop_
_geom_hbond_atom_site_label_D
_geom_hbond_atom_site_label_H
_geom_hbond_atom_site_label_A
_geom_hbond_distance_DH
_geom_hbond_distance_HA
_geom_hbond_distance_DA
_geom_hbond_angle_DHA
_geom_hbond_site_symmetry_A
O2 H2A O1 0.82 1.79 2.605(10) 171.4 3_757
N1 H1 I5 0.85(2) 2.67(5) 3.482(10) 160(12) 4_675
